data_7033821
loop_
_publ_author_name
'Bridonneau, N.'
'Gontard, G.'
'Marvaud, V.'

_publ_section_title
;
 A new family of hetero-tri-metallic complexes [M(CuTb)]n (n = 1, 2,
 \\infty ; M = Co, Cr, Fe): synthesis, structure and tailored
 single-molecule magnet behavior.
;
_journal_issue 11
_journal_name_full 'Dalton transactions (Cambridge, England : 2003)'
_journal_page_first 5170
_journal_page_last 5178
_journal_paper_doi 10.1039/c4dt03757j
_journal_volume 44
_journal_year 2015
_chemical_formula_moiety 'C24 H26 Cr Cu N8 O8 Tb, 3.5(H2 O)'
_chemical_formula_sum 'C24 H33 Cr Cu N8 O11.5 Tb'
_chemical_formula_weight 892.04
_space_group_crystal_system monoclinic
_space_group_IT_number 14
_space_group_name_Hall '-P 2ybc'
_space_group_name_H-M_alt 'P 1 21/c 1'
_symmetry_space_group_name_Hall '-P 2ybc'
_symmetry_space_group_name_H-M 'P 1 21/c 1'
_atom_sites_solution_hydrogens mixed
_atom_sites_solution_primary iterativ
_atom_sites_solution_secondary difmap
_audit_creation_method SHELXL-2013
_audit_update_record
;
2015-01-15 deposited with the CCDC.
2015-01-26 downloaded from the CCDC.
;
_cell_angle_alpha 90
_cell_angle_beta 108.621(2)
_cell_angle_gamma 90
_cell_formula_units_Z 8
_cell_length_a 26.0774(5)
_cell_length_b 12.0578(2)
_cell_length_c 22.9454(4)
_cell_measurement_reflns_used 9742
_cell_measurement_temperature 200(1)
_cell_measurement_theta_max 30.48
_cell_measurement_theta_min 2.48
_cell_volume 6837.2(2)
_computing_cell_refinement 'Bruker SAINT'
_computing_data_collection 'Bruker APEX2'
_computing_data_reduction 'Bruker SAINT'
_computing_publication_material 'WinGX publication routines (Farrugia, 1999)'
_computing_structure_refinement 'SHELXL-2013 (Sheldrick, 2013)'
_computing_structure_solution 'SUPERFLIP (Palatinus & Chapuis, 2007)'
_diffrn_ambient_temperature 200(1)
_diffrn_detector_area_resol_mean 8.3333
_diffrn_measured_fraction_theta_full 0.999
_diffrn_measured_fraction_theta_max 0.992
_diffrn_measurement_device_type 'Bruker APEX-II CCD'
_diffrn_measurement_method '\f and \w scans'
_diffrn_radiation_monochromator 'curved graphite'
_diffrn_radiation_source 'fine-focus sealed tube'
_diffrn_radiation_type MoK\a
_diffrn_radiation_wavelength 0.71073
_diffrn_reflns_av_R_equivalents 0.0298
_diffrn_reflns_av_unetI/netI 0.0246
_diffrn_reflns_Laue_measured_fraction_full 0.999
_diffrn_reflns_Laue_measured_fraction_max 0.992
_diffrn_reflns_limit_h_max 37
_diffrn_reflns_limit_h_min -37
_diffrn_reflns_limit_k_max 17
_diffrn_reflns_limit_k_min -17
_diffrn_reflns_limit_l_max 32
_diffrn_reflns_limit_l_min -32
_diffrn_reflns_number 105964
_diffrn_reflns_point_group_measured_fraction_full 0.999
_diffrn_reflns_point_group_measured_fraction_max 0.992
_diffrn_reflns_theta_full 25.242
_diffrn_reflns_theta_max 30.643
_diffrn_reflns_theta_min 2.062
_exptl_absorpt_coefficient_mu 3.041
_exptl_absorpt_correction_T_max 0.564
_exptl_absorpt_correction_T_min 0.502
_exptl_absorpt_correction_type multi-scan
_exptl_absorpt_process_details
; 
R.H. Blessing, Acta Cryst. (1995), A51, 33-38
;
_exptl_crystal_colour orange
_exptl_crystal_density_diffrn 1.733
_exptl_crystal_density_method 'not measured'
_exptl_crystal_description bar
_exptl_crystal_F_000 3544
_exptl_crystal_size_max 0.4
_exptl_crystal_size_mid 0.1
_exptl_crystal_size_min 0.05
_refine_diff_density_max 1.490
_refine_diff_density_min -1.816
_refine_diff_density_rms 0.100
_refine_ls_extinction_method none
_refine_ls_goodness_of_fit_ref 1.027
_refine_ls_hydrogen_treatment constr
_refine_ls_matrix_type full
_refine_ls_number_parameters 842
_refine_ls_number_reflns 20972
_refine_ls_number_restraints 12
_refine_ls_restrained_S_all 1.027
_refine_ls_R_factor_all 0.0417
_refine_ls_R_factor_gt 0.0277
_refine_ls_shift/su_max 0.003
_refine_ls_shift/su_mean 0.000
_refine_ls_structure_factor_coef Fsqd
_refine_ls_weighting_details 'w=1/[\s^2^(Fo^2^)+(0.0246P)^2^+11.8267P] where P=(Fo^2^+2Fc^2^)/3'
_refine_ls_weighting_scheme calc
_refine_ls_wR_factor_gt 0.0613
_refine_ls_wR_factor_ref 0.0679
_reflns_number_gt 17195
_reflns_number_total 20972
_reflns_threshold_expression 'I > 2\s(I)'
_cod_data_source_file c4dt03757j2.cif
_cod_data_source_block compound5
_cod_depositor_comments 'Adding full bibliography for 7033817--7033824.cif.'
_cod_database_code 7033821
_shelx_space_group_comment
;
The symmetry employed for this shelxl refinement is uniquely defined
by the following loop, which should always be used as a source of
symmetry information in preference to the above space-group names.
They are only intended as comments.
;

loop_
_space_group_symop_operation_xyz
'x, y, z'
'-x, y+1/2, -z+1/2'
'-x, -y, -z'
'x, -y-1/2, z-1/2'

loop_
_atom_site_label
_atom_site_type_symbol
_atom_site_fract_x
_atom_site_fract_y
_atom_site_fract_z
_atom_site_U_iso_or_equiv
_atom_site_adp_type
_atom_site_occupancy
_atom_site_site_symmetry_order
_atom_site_calc_flag
_atom_site_refinement_flags_posn
_atom_site_refinement_flags_adp
Tb1 Tb 0.13445(2) 0.24323(2) 0.14358(2) 0.01981(3) Uani 1 1 d . .
Tb2 Tb 0.62944(2) 0.28382(2) 0.12674(2) 0.02009(3) Uani 1 1 d . .
Cu1 Cu 0.04685(2) 0.32205(3) 0.00884(2) 0.02879(7) Uani 1 1 d . .
Cu2 Cu 0.52868(2) 0.12811(3) 0.14231(2) 0.04309(10) Uani 1 1 d . .
Cr1 Cr 0.35657(2) 0.26931(3) 0.16977(2) 0.01906(7) Uani 1 1 d . .
Cr2 Cr 0.85386(2) 0.26255(3) 0.17249(2) 0.01779(7) Uani 1 1 d . .
O1 O 0.05999(8) 0.11268(16) 0.17118(9) 0.0292(4) Uani 1 1 d . .
O2 O 0.05034(7) 0.21373(16) 0.06989(9) 0.0264(4) Uani 1 1 d . .
O3 O 0.10450(8) 0.38857(15) 0.07148(9) 0.0301(4) Uani 1 1 d . .
O4 O 0.18008(8) 0.44340(16) 0.16840(9) 0.0314(4) Uani 1 1 d . .
O5 O 0.17505(9) 0.21217(19) 0.25044(9) 0.0371(5) Uani 1 1 d . .
H5A H 0.2094 0.1796 0.2710 0.045 Uiso 1 1 d R U
H5B H 0.1657 0.2518 0.2805 0.045 Uiso 1 1 d R U
O6 O 0.08296(7) 0.34375(16) 0.19057(10) 0.0317(4) Uani 1 1 d . .
H6A H 0.0909 0.4072 0.2143 0.038 Uiso 1 1 d R U
H6B H 0.0477 0.3245 0.1858 0.038 Uiso 1 1 d R U
O7 O 0.15276(8) 0.20741(17) 0.04436(9) 0.0313(4) Uani 1 1 d . .
H7A H 0.1688 0.1407 0.0414 0.038 Uiso 1 1 d R U
H7B H 0.1662 0.2554 0.0217 0.038 Uiso 1 1 d R U
O8 O 0.15238(8) 0.05305(15) 0.13626(9) 0.0312(4) Uani 1 1 d . .
H8A H 0.1758 0.0283 0.1158 0.037 Uiso 1 1 d R U
H8B H 0.1428 -0.0058 0.1561 0.037 Uiso 1 1 d R U
O9 O 0.66991(9) 0.3347(2) 0.24204(10) 0.0446(6) Uani 1 1 d . .
O10 O 0.59305(9) 0.19687(18) 0.19377(9) 0.0356(5) Uani 1 1 d . .
O11 O 0.54540(7) 0.20383(17) 0.07769(9) 0.0300(4) Uani 1 1 d . .
O12 O 0.56149(9) 0.37172(18) 0.01710(9) 0.0357(5) Uani 1 1 d . .
O13 O 0.66826(10) 0.4574(2) 0.11359(13) 0.0532(7) Uani 1 1 d . .
H13A H 0.6801 0.5156 0.1328 0.064 Uiso 1 1 d R U
H13B H 0.6750 0.4615 0.0715 0.064 Uiso 1 1 d R U
O14 O 0.56804(8) 0.41552(17) 0.14397(9) 0.0317(4) Uani 1 1 d . .
H14A H 0.5369 0.3827 0.1476 0.038 Uiso 1 1 d R U
H14B H 0.5802 0.4722 0.1728 0.038 Uiso 1 1 d R U
O15 O 0.64700(8) 0.08374(16) 0.12984(9) 0.0321(4) Uani 1 1 d . .
H15A H 0.6712 0.0565 0.1125 0.039 Uiso 1 1 d R U
H15B H 0.6425 0.0364 0.1593 0.039 Uiso 1 1 d R U
O16 O 0.65296(8) 0.23504(18) 0.03747(9) 0.0325(4) Uani 1 1 d . .
H16A H 0.6753 0.2887 0.0272 0.039 Uiso 1 1 d R U
H16B H 0.6738 0.1685 0.0402 0.039 Uiso 1 1 d R U
O17 O 0.78423(9) -0.01049(18) -0.06083(10) 0.0390(5) Uani 1 1 d . .
H17A H 0.7502 -0.0367 -0.0636 0.047 Uiso 1 1 d R U
H17B H 0.7965 0.0343 -0.0265 0.047 Uiso 1 1 d R U
O18 O 0.29398(9) -0.0347(2) -0.04918(11) 0.0459(6) Uani 1 1 d . .
H18A H 0.2582 -0.0550 -0.0551 0.055 Uiso 1 1 d R U
H18B H 0.3060 0.0045 -0.0120 0.055 Uiso 1 1 d R U
O19 O 0.71686(10) 0.3983(3) 0.02565(13) 0.0675(9) Uani 1 1 d . .
H19A H 0.7099 0.4351 -0.0126 0.081 Uiso 1 1 d R U
H19B H 0.7542 0.4085 0.0454 0.081 Uiso 1 1 d R U
O20 O 0.20890(12) 0.3468(2) -0.00704(14) 0.0677(9) Uani 1 1 d . .
H20A H 0.1967 0.3989 -0.0367 0.081 Uiso 1 1 d R U
H20B H 0.2452 0.3828 0.0218 0.081 Uiso 1 1 d R U
O21 O 0.71098(14) 0.6574(3) 0.17274(16) 0.0818(10) Uani 1 1 d . .
H21A H 0.7212 0.6956 0.1403 0.098 Uiso 1 1 d R U
H21B H 0.6840 0.7092 0.1794 0.098 Uiso 1 1 d R U
O22 O 0.1547(2) 0.3293(3) 0.34131(16) 0.1102(16) Uani 1 1 d . .
H22A H 0.1856 0.3419 0.3812 0.132 Uiso 1 1 d R U
H22B H 0.1395 0.3956 0.3278 0.132 Uiso 1 1 d R U
O23 O 0.2612(2) 0.2225(4) -0.0794(2) 0.137(2) Uani 1 1 d . .
H23A H 0.2533 0.2928 -0.0641 0.164 Uiso 1 1 d R U
H23B H 0.2987 0.2097 -0.0532 0.164 Uiso 1 1 d R U
N1 N -0.01114(11) 0.2530(2) -0.05282(12) 0.0372(6) Uani 1 1 d . .
N2 N 0.04083(12) 0.4396(2) -0.04901(12) 0.0417(6) Uani 1 1 d . .
N3 N 0.23347(9) 0.2328(2) 0.16464(11) 0.0294(5) Uani 1 1 d . .
N4 N 0.36560(11) 0.4338(2) 0.28296(12) 0.0363(6) Uani 1 1 d . .
N5 N 0.39761(14) 0.0775(3) 0.27032(17) 0.0636(10) Uani 1 1 d . .
N6 N 0.47514(11) 0.3099(2) 0.15871(15) 0.0446(7) Uani 1 1 d . .
N7 N 0.32661(12) 0.0959(3) 0.05675(16) 0.0582(9) Uani 1 1 d . .
N8 N 0.30912(14) 0.4631(3) 0.07189(15) 0.0556(8) Uani 1 1 d . .
N9 N 0.51555(17) 0.0490(3) 0.2080(2) 0.0760(14) Uani 1 1 d . .
N10 N 0.47177(13) 0.0416(3) 0.0874(2) 0.0678(12) Uani 1 1 d . .
N11 N 0.72841(9) 0.2540(2) 0.16254(11) 0.0323(5) Uani 1 1 d . .
N12 N 0.87041(11) 0.3788(2) 0.30274(12) 0.0381(6) Uani 1 1 d . .
N13 N 0.89042(13) 0.0315(2) 0.24165(16) 0.0521(8) Uani 1 1 d . .
N14 N 0.97629(10) 0.3085(2) 0.17738(14) 0.0393(6) Uani 1 1 d . .
N15 N 0.81114(11) 0.1228(2) 0.04626(12) 0.0395(6) Uani 1 1 d . .
N16 N 0.82974(12) 0.4963(2) 0.10136(14) 0.0460(7) Uani 1 1 d . .
C1 C 0.05671(14) 0.0858(3) 0.23120(15) 0.0384(7) Uani 1 1 d . .
H1A H 0.0222 0.1126 0.2344 0.058 Uiso 1 1 calc R U
H1B H 0.0867 0.1214 0.2629 0.058 Uiso 1 1 calc R U
H1C H 0.0590 0.0052 0.2370 0.058 Uiso 1 1 calc R U
C2 C -0.02206(13) 0.0030(3) 0.12321(17) 0.0382(7) Uani 1 1 d . .
H2 H -0.0195 -0.0344 0.1605 0.046 Uiso 1 1 calc R U
C3 C -0.06443(13) -0.0208(3) 0.06955(19) 0.0482(9) Uani 1 1 d . .
H3 H -0.0903 -0.0759 0.0702 0.058 Uiso 1 1 calc R U
C4 C 0.01614(11) 0.0816(2) 0.12163(14) 0.0276(5) Uani 1 1 d . .
C5 C -0.06890(12) 0.0341(3) 0.01645(17) 0.0430(8) Uani 1 1 d . .
H5C H -0.0980 0.0168 -0.0196 0.052 Uiso 1 1 calc R U
C6 C 0.01197(10) 0.1391(2) 0.06718(13) 0.0262(5) Uani 1 1 d . .
C7 C -0.03139(11) 0.1161(2) 0.01363(14) 0.0317(6) Uani 1 1 d . .
C8 C -0.03943(12) 0.1723(3) -0.04467(15) 0.0388(7) Uani 1 1 d . .
H8C H -0.0680 0.1468 -0.0793 0.047 Uiso 1 1 calc R U
C9 C -0.01967(19) 0.3047(4) -0.11359(16) 0.0609(11) Uani 1 1 d . .
H9A H -0.0582 0.2973 -0.1389 0.073 Uiso 1 1 calc R U
H9B H 0.0025 0.2658 -0.1350 0.073 Uiso 1 1 calc R U
C10 C -0.00467(18) 0.4234(4) -0.10677(18) 0.0620(11) Uani 1 1 d . .
H10A H -0.0361 0.4683 -0.1057 0.074 Uiso 1 1 calc R U
H10B H 0.0062 0.4481 -0.1423 0.074 Uiso 1 1 calc R U
C11 C 0.06842(14) 0.5291(3) -0.03906(16) 0.0417(7) Uani 1 1 d . .
H11 H 0.0608 0.5816 -0.0716 0.050 Uiso 1 1 calc R U
C12 C 0.11017(13) 0.5571(2) 0.01747(15) 0.0355(6) Uani 1 1 d . .
C13 C 0.13638(16) 0.6602(3) 0.02080(19) 0.0503(9) Uani 1 1 d . .
H13C H 0.1258 0.7087 -0.0136 0.060 Uiso 1 1 calc R U
C14 C 0.12621(11) 0.4868(2) 0.06888(14) 0.0279(5) Uani 1 1 d . .
C15 C 0.17620(19) 0.6912(3) 0.0720(2) 0.0642(12) Uani 1 1 d . .
H15C H 0.1934 0.7610 0.0731 0.077 Uiso 1 1 calc R U
C16 C 0.16786(11) 0.5206(2) 0.12158(15) 0.0312(6) Uani 1 1 d . .
C17 C 0.19263(16) 0.6220(3) 0.1236(2) 0.0523(9) Uani 1 1 d . .
H17C H 0.2205 0.6448 0.1596 0.063 Uiso 1 1 calc R U
C18 C 0.22458(12) 0.4715(3) 0.22229(16) 0.0412(7) Uani 1 1 d . .
H18C H 0.2573 0.4829 0.2108 0.062 Uiso 1 1 calc R U
H18D H 0.2307 0.4109 0.2522 0.062 Uiso 1 1 calc R U
H18E H 0.2160 0.5396 0.2405 0.062 Uiso 1 1 calc R U
C19 C 0.27814(10) 0.2425(2) 0.16855(12) 0.0244(5) Uani 1 1 d . .
C20 C 0.36490(10) 0.3773(2) 0.24243(12) 0.0247(5) Uani 1 1 d . .
C21 C 0.38344(12) 0.1440(3) 0.23337(15) 0.0358(6) Uani 1 1 d . .
C22 C 0.43350(11) 0.2957(2) 0.16428(13) 0.0282(5) Uani 1 1 d . .
C23 C 0.33962(12) 0.1572(3) 0.09698(15) 0.0374(7) Uani 1 1 d . .
C24 C 0.32732(12) 0.3959(3) 0.10776(14) 0.0328(6) Uani 1 1 d . .
C25 C 0.71639(15) 0.4041(4) 0.26847(18) 0.0644(13) Uani 1 1 d . .
H25A H 0.7065 0.4657 0.2906 0.097 Uiso 1 1 calc R U
H25B H 0.7291 0.4335 0.2357 0.097 Uiso 1 1 calc R U
H25C H 0.7452 0.3603 0.2971 0.097 Uiso 1 1 calc R U
C26 C 0.6647(2) 0.3021(5) 0.34495(17) 0.0876(18) Uani 1 1 d . U
H26 H 0.6929 0.3530 0.3639 0.105 Uiso 1 1 calc R U
C27 C 0.6380(3) 0.2413(7) 0.3799(2) 0.128(3) Uani 1 1 d . U
H27 H 0.6487 0.2515 0.4232 0.154 Uiso 1 1 calc R U
C28 C 0.64778(16) 0.2838(4) 0.28243(14) 0.0527(10) Uani 1 1 d . U
C29 C 0.5978(3) 0.1695(6) 0.3530(3) 0.115(3) Uani 1 1 d . U
H29 H 0.5810 0.1305 0.3780 0.138 Uiso 1 1 calc R U
C30 C 0.60577(15) 0.2095(3) 0.25412(15) 0.0473(9) Uani 1 1 d . U
C31 C 0.5800(2) 0.1503(4) 0.2896(2) 0.0733(15) Uani 1 1 d . U
C32 C 0.5379(3) 0.0689(4) 0.2648(3) 0.096(2) Uani 1 1 d . .
H32 H 0.5262 0.0270 0.2933 0.115 Uiso 1 1 calc R U
C33 C 0.4752(4) -0.0386(5) 0.1848(4) 0.148(4) Uani 1 1 d . .
H33A H 0.4925 -0.1109 0.1994 0.178 Uiso 1 1 calc R U
H33B H 0.4459 -0.0280 0.2030 0.178 Uiso 1 1 calc R U
C34 C 0.4524(2) -0.0431(5) 0.1214(5) 0.155(5) Uani 1 1 d . .
H34A H 0.4127 -0.0355 0.1110 0.186 Uiso 1 1 calc R U
H34B H 0.4597 -0.1172 0.1073 0.186 Uiso 1 1 calc R U
C35 C 0.45060(15) 0.0592(3) 0.0301(3) 0.0721(16) Uani 1 1 d . .
H35 H 0.4224 0.0107 0.0078 0.087 Uiso 1 1 calc R U
C36 C 0.46574(13) 0.1461(3) -0.00371(19) 0.0516(10) Uani 1 1 d . .
C37 C 0.43297(17) 0.1650(5) -0.0651(2) 0.0811(17) Uani 1 1 d . .
H37 H 0.4033 0.1169 -0.0832 0.097 Uiso 1 1 calc R U
C38 C 0.51053(11) 0.2170(3) 0.02135(14) 0.0337(6) Uani 1 1 d . .
C39 C 0.44271(19) 0.2494(6) -0.0987(2) 0.0858(18) Uani 1 1 d . .
H39 H 0.4201 0.2598 -0.1399 0.103 Uiso 1 1 calc R U
C40 C 0.51935(11) 0.3053(3) -0.01372(13) 0.0344(6) Uani 1 1 d . .
C41 C 0.48544(15) 0.3209(4) -0.07318(16) 0.0572(11) Uani 1 1 d . .
H41 H 0.4916 0.3812 -0.0967 0.069 Uiso 1 1 calc R U
C42 C 0.56806(16) 0.4745(3) -0.01049(15) 0.0444(8) Uani 1 1 d . .
H42A H 0.5860 0.4613 -0.0414 0.067 Uiso 1 1 calc R U
H42B H 0.5902 0.5247 0.0212 0.067 Uiso 1 1 calc R U
H42C H 0.5325 0.5080 -0.0302 0.067 Uiso 1 1 calc R U
C43 C 0.77375(11) 0.2513(2) 0.16848(12) 0.0262(5) Uani 1 1 d . .
C44 C 0.86641(11) 0.3378(2) 0.25654(12) 0.0259(5) Uani 1 1 d . .
C45 C 0.87635(11) 0.1138(2) 0.21733(14) 0.0295(6) Uani 1 1 d . .
C46 C 0.93291(10) 0.2883(2) 0.17558(13) 0.0262(5) Uani 1 1 d . .
C47 C 0.82949(11) 0.1754(2) 0.08973(13) 0.0275(5) Uani 1 1 d . .
C48 C 0.83765(11) 0.4140(2) 0.12773(13) 0.0283(5) Uani 1 1 d . .

loop_
_atom_site_aniso_label
_atom_site_aniso_U_11
_atom_site_aniso_U_22
_atom_site_aniso_U_33
_atom_site_aniso_U_23
_atom_site_aniso_U_13
_atom_site_aniso_U_12
Tb1 0.01576(5) 0.02025(5) 0.02309(6) -0.00063(4) 0.00572(4) -0.00139(4)
Tb2 0.01658(5) 0.02549(6) 0.01859(5) -0.00103(4) 0.00617(4) -0.00215(4)
Cu1 0.02745(16) 0.03061(17) 0.02526(16) 0.00089(13) 0.00412(13) -0.00041(13)
Cu2 0.03206(19) 0.03405(19) 0.0740(3) 0.01449(19) 0.0322(2) 0.00068(15)
Cr1 0.01532(16) 0.02089(18) 0.02122(18) -0.00214(14) 0.00618(14) -0.00037(13)
Cr2 0.01446(16) 0.01866(17) 0.02048(17) -0.00037(13) 0.00593(13) 0.00015(13)
O1 0.0283(10) 0.0283(9) 0.0329(10) -0.0006(8) 0.0125(8) -0.0052(8)
O2 0.0192(8) 0.0285(9) 0.0280(9) -0.0008(7) 0.0025(7) -0.0066(7)
O3 0.0319(10) 0.0220(9) 0.0331(10) 0.0059(7) 0.0056(8) -0.0042(7)
O4 0.0243(9) 0.0271(10) 0.0385(11) -0.0029(8) 0.0040(8) -0.0057(7)
O5 0.0332(11) 0.0527(13) 0.0245(10) 0.0004(9) 0.0079(8) 0.0089(10)
O6 0.0214(9) 0.0293(10) 0.0472(12) -0.0161(9) 0.0149(8) -0.0051(7)
O7 0.0369(11) 0.0308(10) 0.0302(10) 0.0002(8) 0.0164(9) -0.0025(8)
O8 0.0393(11) 0.0218(9) 0.0413(11) 0.0021(8) 0.0252(9) -0.0001(8)
O9 0.0326(11) 0.0726(17) 0.0235(10) -0.0144(10) 0.0017(9) 0.0125(11)
O10 0.0401(12) 0.0456(12) 0.0302(10) 0.0108(9) 0.0239(9) 0.0080(9)
O11 0.0195(9) 0.0338(10) 0.0344(10) -0.0007(8) 0.0055(8) -0.0057(7)
O12 0.0375(11) 0.0367(11) 0.0297(10) 0.0036(8) 0.0062(9) -0.0002(9)
O13 0.0479(14) 0.0407(13) 0.0612(16) 0.0067(12) 0.0036(12) -0.0187(11)
O14 0.0256(10) 0.0323(10) 0.0363(11) -0.0103(8) 0.0085(8) -0.0002(8)
O15 0.0371(11) 0.0292(10) 0.0396(11) 0.0080(8) 0.0256(9) 0.0053(8)
O16 0.0365(11) 0.0409(11) 0.0234(9) 0.0008(8) 0.0140(8) -0.0021(9)
O17 0.0404(12) 0.0424(12) 0.0406(12) -0.0185(10) 0.0221(10) -0.0101(10)
O18 0.0400(13) 0.0563(15) 0.0491(14) -0.0211(11) 0.0250(11) -0.0115(11)
O19 0.0398(14) 0.093(2) 0.0605(17) 0.0480(16) 0.0034(12) -0.0166(14)
O20 0.0580(17) 0.0646(18) 0.0703(19) 0.0328(15) 0.0059(15) -0.0131(14)
O21 0.073(2) 0.084(2) 0.083(2) -0.0061(19) 0.0179(19) -0.0151(19)
O22 0.177(4) 0.100(3) 0.063(2) 0.011(2) 0.050(3) 0.066(3)
O23 0.149(5) 0.119(4) 0.139(4) 0.070(3) 0.042(4) 0.048(3)
N1 0.0344(13) 0.0444(15) 0.0273(12) -0.0054(11) 0.0021(10) 0.0026(11)
N2 0.0441(16) 0.0495(16) 0.0293(13) 0.0100(11) 0.0087(12) 0.0035(13)
N3 0.0203(10) 0.0348(12) 0.0340(12) -0.0062(10) 0.0101(9) -0.0034(9)
N4 0.0359(13) 0.0394(14) 0.0341(13) -0.0092(11) 0.0118(11) 0.0009(11)
N5 0.054(2) 0.0490(19) 0.078(2) 0.0335(17) 0.0081(18) 0.0026(15)
N6 0.0296(13) 0.0480(16) 0.0618(19) -0.0085(14) 0.0226(13) -0.0031(12)
N7 0.0416(17) 0.069(2) 0.066(2) -0.0437(18) 0.0204(15) -0.0121(15)
N8 0.0561(19) 0.0516(18) 0.0491(18) 0.0213(15) 0.0026(15) -0.0038(15)
N9 0.092(3) 0.0369(17) 0.145(4) 0.036(2) 0.102(3) 0.0223(17)
N10 0.0313(16) 0.0304(15) 0.147(4) 0.010(2) 0.037(2) -0.0049(12)
N11 0.0194(10) 0.0469(14) 0.0310(12) -0.0080(10) 0.0086(9) -0.0025(10)
N12 0.0439(15) 0.0359(13) 0.0346(14) -0.0102(11) 0.0126(12) -0.0010(11)
N13 0.0487(17) 0.0373(15) 0.072(2) 0.0248(15) 0.0221(16) 0.0083(13)
N14 0.0230(12) 0.0386(14) 0.0593(18) 0.0032(12) 0.0173(12) -0.0005(10)
N15 0.0415(15) 0.0415(15) 0.0384(14) -0.0130(11) 0.0166(12) -0.0081(12)
N16 0.0503(17) 0.0340(14) 0.0511(17) 0.0136(12) 0.0127(14) 0.0060(12)
C1 0.0436(17) 0.0381(16) 0.0387(17) 0.0072(13) 0.0206(14) 0.0010(13)
C2 0.0353(16) 0.0309(14) 0.056(2) -0.0072(13) 0.0255(15) -0.0095(12)
C3 0.0315(16) 0.0391(17) 0.078(3) -0.0181(17) 0.0229(17) -0.0179(13)
C4 0.0236(12) 0.0224(12) 0.0408(15) -0.0076(10) 0.0158(11) -0.0037(9)
C5 0.0234(14) 0.0445(18) 0.059(2) -0.0227(16) 0.0108(14) -0.0121(12)
C6 0.0196(11) 0.0222(11) 0.0375(15) -0.0096(10) 0.0100(10) -0.0034(9)
C7 0.0216(12) 0.0323(14) 0.0406(16) -0.0139(12) 0.0089(11) -0.0035(10)
C8 0.0244(14) 0.0480(18) 0.0366(16) -0.0165(14) -0.0005(12) -0.0006(12)
C9 0.072(3) 0.067(3) 0.0279(17) 0.0023(17) -0.0053(17) -0.003(2)
C10 0.064(3) 0.074(3) 0.037(2) 0.0155(19) 0.0008(18) 0.000(2)
C11 0.0478(19) 0.0419(17) 0.0406(18) 0.0176(14) 0.0213(15) 0.0101(14)
C12 0.0429(17) 0.0278(14) 0.0439(17) 0.0085(12) 0.0252(14) 0.0042(12)
C13 0.061(2) 0.0332(17) 0.066(2) 0.0157(16) 0.033(2) -0.0024(15)
C14 0.0286(13) 0.0208(12) 0.0397(15) 0.0018(10) 0.0184(12) -0.0004(10)
C15 0.074(3) 0.0311(18) 0.088(3) 0.0090(19) 0.028(3) -0.0191(18)
C16 0.0277(13) 0.0234(12) 0.0459(17) 0.0002(11) 0.0165(12) -0.0027(10)
C17 0.051(2) 0.0336(17) 0.071(3) -0.0016(16) 0.0172(19) -0.0164(15)
C18 0.0274(14) 0.0399(17) 0.0475(19) -0.0106(14) -0.0003(13) -0.0066(12)
C19 0.0212(11) 0.0257(12) 0.0266(12) -0.0028(9) 0.0080(9) 0.0002(9)
C20 0.0206(11) 0.0271(12) 0.0259(12) -0.0015(10) 0.0068(10) -0.0004(9)
C21 0.0285(14) 0.0314(14) 0.0449(17) 0.0062(12) 0.0084(13) 0.0001(11)
C22 0.0238(12) 0.0277(13) 0.0341(14) -0.0057(11) 0.0106(11) 0.0008(10)
C23 0.0248(14) 0.0442(17) 0.0444(17) -0.0158(14) 0.0127(12) -0.0039(12)
C24 0.0299(14) 0.0362(15) 0.0309(14) 0.0044(11) 0.0078(11) -0.0040(11)
C25 0.043(2) 0.083(3) 0.048(2) -0.034(2) -0.0132(17) 0.0138(19)
C26 0.106(4) 0.125(4) 0.0238(17) 0.000(2) 0.010(2) 0.081(3)
C27 0.189(7) 0.180(7) 0.028(2) 0.041(3) 0.053(3) 0.136(5)
C28 0.057(2) 0.080(3) 0.0194(13) 0.0048(15) 0.0088(14) 0.0449(19)
C29 0.177(6) 0.137(5) 0.075(4) 0.075(3) 0.101(4) 0.116(4)
C30 0.060(2) 0.062(2) 0.0320(15) 0.0232(14) 0.0314(15) 0.0426(17)
C31 0.106(3) 0.075(3) 0.071(3) 0.052(2) 0.074(3) 0.065(3)
C32 0.151(5) 0.056(3) 0.145(5) 0.064(3) 0.139(5) 0.063(3)
C33 0.247(11) 0.056(3) 0.229(9) -0.017(5) 0.199(9) -0.050(5)
C34 0.046(3) 0.078(4) 0.316(12) 0.104(7) 0.022(5) -0.015(3)
C35 0.0273(18) 0.042(2) 0.144(5) -0.032(3) 0.023(2) -0.0114(15)
C36 0.0266(15) 0.053(2) 0.071(2) -0.0350(19) 0.0097(16) -0.0080(14)
C37 0.035(2) 0.117(4) 0.075(3) -0.056(3) -0.006(2) -0.014(2)
C38 0.0216(12) 0.0394(15) 0.0372(15) -0.0170(12) 0.0053(11) 0.0017(11)
C39 0.043(2) 0.151(6) 0.044(2) -0.028(3) -0.0136(19) 0.004(3)
C40 0.0256(13) 0.0479(17) 0.0261(13) -0.0092(12) 0.0031(11) 0.0055(12)
C41 0.0387(19) 0.092(3) 0.0329(18) -0.0048(19) 0.0009(15) 0.0134(19)
C42 0.061(2) 0.0434(18) 0.0341(17) 0.0077(13) 0.0226(16) 0.0095(16)
C43 0.0240(12) 0.0321(13) 0.0233(12) -0.0041(10) 0.0085(10) -0.0006(10)
C44 0.0238(12) 0.0240(12) 0.0293(13) -0.0024(10) 0.0077(10) -0.0009(9)
C45 0.0263(13) 0.0262(13) 0.0376(15) 0.0049(11) 0.0122(11) 0.0003(10)
C46 0.0231(12) 0.0235(12) 0.0322(13) 0.0027(10) 0.0091(10) 0.0027(9)
C47 0.0278(13) 0.0276(13) 0.0306(14) -0.0027(10) 0.0140(11) -0.0028(10)
C48 0.0271(13) 0.0285(13) 0.0277(13) 0.0010(10) 0.0066(11) 0.0020(10)

loop_
_atom_type_symbol
_atom_type_description
_atom_type_scat_dispersion_real
_atom_type_scat_dispersion_imag
_atom_type_scat_source
C C 0.0033 0.0016 'International Tables Vol C Tables 4.2.6.8 and 6.1.1.4'
H H 0.0000 0.0000 'International Tables Vol C Tables 4.2.6.8 and 6.1.1.4'
N N 0.0061 0.0033 'International Tables Vol C Tables 4.2.6.8 and 6.1.1.4'
O O 0.0106 0.0060 'International Tables Vol C Tables 4.2.6.8 and 6.1.1.4'
Cr Cr 0.3209 0.6236 'International Tables Vol C Tables 4.2.6.8 and 6.1.1.4'
Cu Cu 0.3201 1.2651 'International Tables Vol C Tables 4.2.6.8 and 6.1.1.4'
Tb Tb -0.1723 4.1537 'International Tables Vol C Tables 4.2.6.8 and 6.1.1.4'

loop_
_geom_angle_atom_site_label_1
_geom_angle_atom_site_label_2
_geom_angle_atom_site_label_3
_geom_angle
O6 Tb1 O2 82.32(7)
O6 Tb1 O8 134.45(7)
O2 Tb1 O8 87.82(7)
O6 Tb1 O3 80.02(7)
O2 Tb1 O3 65.26(7)
O8 Tb1 O3 134.42(7)
O6 Tb1 O5 74.62(7)
O2 Tb1 O5 137.12(7)
O8 Tb1 O5 83.49(7)
O3 Tb1 O5 141.22(7)
O6 Tb1 N3 131.30(7)
O2 Tb1 N3 144.70(7)
O8 Tb1 N3 75.30(7)
O3 Tb1 N3 105.37(8)
O5 Tb1 N3 72.32(8)
O6 Tb1 O7 145.06(7)
O2 Tb1 O7 73.92(7)
O8 Tb1 O7 70.62(7)
O3 Tb1 O7 66.97(7)
O5 Tb1 O7 139.49(7)
N3 Tb1 O7 71.29(7)
O6 Tb1 O4 73.30(6)
O2 Tb1 O4 123.02(6)
O8 Tb1 O4 144.04(6)
O3 Tb1 O4 60.30(6)
O5 Tb1 O4 84.30(7)
N3 Tb1 O4 68.77(7)
O7 Tb1 O4 98.52(6)
O6 Tb1 O1 68.41(6)
O2 Tb1 O1 60.34(6)
O8 Tb1 O1 68.11(6)
O3 Tb1 O1 119.32(6)
O5 Tb1 O1 77.55(7)
N3 Tb1 O1 134.56(7)
O7 Tb1 O1 117.87(6)
O4 Tb1 O1 140.71(6)
O6 Tb1 Cu1 87.43(5)
O2 Tb1 Cu1 33.39(5)
O8 Tb1 Cu1 107.66(5)
O3 Tb1 Cu1 33.56(5)
O5 Tb1 Cu1 161.75(5)
N3 Tb1 Cu1 123.89(6)
O7 Tb1 Cu1 58.76(5)
O4 Tb1 Cu1 93.82(4)
O1 Tb1 Cu1 92.98(4)
O10 Tb2 O11 66.99(8)
O10 Tb2 O14 75.51(7)
O11 Tb2 O14 77.12(7)
O10 Tb2 O13 140.02(9)
O11 Tb2 O13 132.38(8)
O14 Tb2 O13 76.73(8)
O10 Tb2 O16 137.18(8)
O11 Tb2 O16 86.75(7)
O14 Tb2 O16 132.66(7)
O13 Tb2 O16 82.66(9)
O10 Tb2 O15 69.23(7)
O11 Tb2 O15 75.21(7)
O14 Tb2 O15 141.45(7)
O13 Tb2 O15 141.62(8)
O16 Tb2 O15 71.72(7)
O10 Tb2 N11 108.74(8)
O11 Tb2 N11 145.26(8)
O14 Tb2 N11 136.84(7)
O13 Tb2 N11 74.31(9)
O16 Tb2 N11 73.90(8)
O15 Tb2 N11 71.45(8)
O10 Tb2 O9 62.99(8)
O11 Tb2 O9 127.26(7)
O14 Tb2 O9 75.40(7)
O13 Tb2 O9 82.54(9)
O16 Tb2 O9 143.22(7)
O15 Tb2 O9 101.08(8)
N11 Tb2 O9 69.72(7)
O10 Tb2 O12 119.87(7)
O11 Tb2 O12 59.44(7)
O14 Tb2 O12 68.13(7)
O13 Tb2 O12 74.04(7)
O16 Tb2 O12 65.35(7)
O15 Tb2 O12 117.39(7)
N11 Tb2 O12 130.66(7)
O9 Tb2 O12 140.11(7)
O10 Tb2 Cu2 33.50(6)
O11 Tb2 Cu2 33.69(5)
O14 Tb2 Cu2 76.29(5)
O13 Tb2 Cu2 152.47(7)
O16 Tb2 Cu2 112.27(5)
O15 Tb2 Cu2 65.79(5)
N11 Tb2 Cu2 131.01(6)
O9 Tb2 Cu2 95.85(6)
O12 Tb2 Cu2 90.87(5)
O3 Cu1 O2 83.80(8)
O3 Cu1 N1 178.80(11)
O2 Cu1 N1 95.00(10)
O3 Cu1 N2 94.72(10)
O2 Cu1 N2 175.26(11)
N1 Cu1 N2 86.47(12)
O3 Cu1 Tb1 43.63(6)
O2 Cu1 Tb1 42.55(5)
N1 Cu1 Tb1 135.24(9)
N2 Cu1 Tb1 137.12(9)
N9 Cu2 O10 94.18(17)
N9 Cu2 O11 177.06(12)
O10 Cu2 O11 84.18(8)
N9 Cu2 N10 87.1(2)
O10 Cu2 N10 170.55(12)
O11 Cu2 N10 94.07(14)
N9 Cu2 Tb2 135.43(16)
O10 Cu2 Tb2 41.80(6)
O11 Cu2 Tb2 42.66(6)
N10 Cu2 Tb2 134.86(13)
C24 Cr1 C19 87.69(11)
C24 Cr1 C21 177.71(13)
C19 Cr1 C21 90.37(11)
C24 Cr1 C20 90.62(11)
C19 Cr1 C20 87.60(10)
C21 Cr1 C20 88.08(12)
C24 Cr1 C22 89.79(12)
C19 Cr1 C22 175.95(11)
C21 Cr1 C22 92.21(12)
C20 Cr1 C22 95.60(10)
C24 Cr1 C23 89.44(13)
C19 Cr1 C23 86.10(11)
C21 Cr1 C23 91.65(14)
C20 Cr1 C23 173.69(11)
C22 Cr1 C23 90.71(11)
C45 Cr2 C44 88.91(11)
C45 Cr2 C46 89.53(10)
C44 Cr2 C46 92.48(11)
C45 Cr2 C43 95.02(11)
C44 Cr2 C43 85.81(10)
C46 Cr2 C43 175.10(11)
C45 Cr2 C48 175.40(11)
C44 Cr2 C48 91.28(11)
C46 Cr2 C48 85.87(11)
C43 Cr2 C48 89.58(11)
C45 Cr2 C47 88.35(11)
C44 Cr2 C47 170.33(10)
C46 Cr2 C47 96.76(11)
C43 Cr2 C47 85.20(10)
C48 Cr2 C47 92.19(11)
C4 O1 C1 116.0(2)
C4 O1 Tb1 115.38(16)
C1 O1 Tb1 127.93(17)
C6 O2 Cu1 124.93(17)
C6 O2 Tb1 131.00(17)
Cu1 O2 Tb1 104.06(8)
C14 O3 Cu1 126.33(18)
C14 O3 Tb1 130.16(18)
Cu1 O3 Tb1 102.81(8)
C16 O4 C18 115.6(2)
C16 O4 Tb1 117.84(16)
C18 O4 Tb1 125.27(18)
C28 O9 C25 116.9(3)
C28 O9 Tb2 117.3(2)
C25 O9 Tb2 125.6(2)
C30 O10 Cu2 125.1(2)
C30 O10 Tb2 128.8(2)
Cu2 O10 Tb2 104.69(9)
C38 O11 Cu2 123.86(18)
C38 O11 Tb2 131.72(19)
Cu2 O11 Tb2 103.65(8)
C40 O12 C42 118.2(3)
C40 O12 Tb2 114.88(18)
C42 O12 Tb2 126.86(19)
C8 N1 C9 122.9(3)
C8 N1 Cu1 125.9(2)
C9 N1 Cu1 111.2(2)
C11 N2 C10 121.0(3)
C11 N2 Cu1 125.8(2)
C10 N2 Cu1 112.8(2)
C19 N3 Tb1 169.2(2)
C32 N9 C33 123.4(5)
C32 N9 Cu2 125.3(4)
C33 N9 Cu2 111.3(4)
C35 N10 C34 123.8(5)
C35 N10 Cu2 125.3(3)
C34 N10 Cu2 110.8(5)
C43 N11 Tb2 166.2(2)
C4 C2 C3 119.4(3)
C5 C3 C2 120.5(3)
O1 C4 C2 125.3(3)
O1 C4 C6 114.1(2)
C2 C4 C6 120.7(3)
C3 C5 C7 121.5(3)
O2 C6 C4 116.7(2)
O2 C6 C7 123.8(3)
C4 C6 C7 119.6(2)
C6 C7 C5 118.4(3)
C6 C7 C8 123.5(3)
C5 C7 C8 118.2(3)
N1 C8 C7 124.9(3)
N1 C9 C10 110.7(3)
C9 C10 N2 109.3(3)
N2 C11 C12 125.4(3)
C14 C12 C13 118.6(3)
C14 C12 C11 123.4(3)
C13 C12 C11 118.0(3)
C15 C13 C12 121.1(3)
O3 C14 C16 116.5(2)
O3 C14 C12 124.2(3)
C16 C14 C12 119.3(3)
C13 C15 C17 121.0(3)
C17 C16 O4 125.7(3)
C17 C16 C14 120.8(3)
O4 C16 C14 113.5(2)
C16 C17 C15 119.1(4)
N3 C19 Cr1 175.3(2)
N4 C20 Cr1 174.4(2)
N5 C21 Cr1 177.0(3)
N6 C22 Cr1 177.2(3)
N7 C23 Cr1 175.2(3)
N8 C24 Cr1 176.8(3)
C28 C26 C27 117.0(6)
C29 C27 C26 121.5(5)
C26 C28 O9 124.3(5)
C26 C28 C30 121.8(5)
O9 C28 C30 113.9(3)
C27 C29 C31 122.3(6)
O10 C30 C28 117.1(3)
O10 C30 C31 122.7(4)
C28 C30 C31 120.2(4)
C29 C31 C30 117.2(6)
C29 C31 C32 118.6(5)
C30 C31 C32 124.1(4)
N9 C32 C31 125.0(4)
C34 C33 N9 115.3(5)
C33 C34 N10 115.1(6)
N10 C35 C36 125.4(3)
C37 C36 C38 117.8(4)
C37 C36 C35 118.3(4)
C38 C36 C35 123.9(4)
C39 C37 C36 121.8(4)
O11 C38 C40 117.6(3)
O11 C38 C36 122.9(3)
C40 C38 C36 119.6(3)
C37 C39 C41 120.1(4)
O12 C40 C41 126.1(3)
O12 C40 C38 113.8(2)
C41 C40 C38 120.1(3)
C40 C41 C39 120.6(5)
N11 C43 Cr2 173.2(3)
N12 C44 Cr2 176.2(2)
N13 C45 Cr2 177.6(3)
N14 C46 Cr2 176.4(2)
N15 C47 Cr2 172.0(2)
N16 C48 Cr2 177.2(3)

loop_
_geom_bond_atom_site_label_1
_geom_bond_atom_site_label_2
_geom_bond_distance
Tb1 O6 2.3150(18)
Tb1 O2 2.3297(17)
Tb1 O8 2.3571(19)
Tb1 O3 2.3648(18)
Tb1 O5 2.370(2)
Tb1 N3 2.474(2)
Tb1 O7 2.5082(19)
Tb1 O4 2.6707(19)
Tb1 O1 2.7268(18)
Tb1 Cu1 3.3419(4)
Tb2 O10 2.3016(19)
Tb2 O11 2.3291(18)
Tb2 O14 2.3761(19)
Tb2 O13 2.385(2)
Tb2 O16 2.3917(19)
Tb2 O15 2.452(2)
Tb2 N11 2.472(2)
Tb2 O9 2.590(2)
Tb2 O12 2.783(2)
Tb2 Cu2 3.3400(4)
Cu1 O3 1.8946(19)
Cu1 O2 1.8961(19)
Cu1 N1 1.902(3)
Cu1 N2 1.914(3)
Cu2 N9 1.905(4)
Cu2 O10 1.906(2)
Cu2 O11 1.906(2)
Cu2 N10 1.919(4)
Cr1 C24 2.060(3)
Cr1 C19 2.062(3)
Cr1 C21 2.062(3)
Cr1 C20 2.071(3)
Cr1 C22 2.075(3)
Cr1 C23 2.084(3)
Cr2 C45 2.058(3)
Cr2 C44 2.061(3)
Cr2 C46 2.063(3)
Cr2 C43 2.066(3)
Cr2 C48 2.071(3)
Cr2 C47 2.084(3)
O1 C4 1.382(3)
O1 C1 1.444(3)
O2 C6 1.332(3)
O3 C14 1.322(3)
O4 C16 1.379(3)
O4 C18 1.440(3)
O9 C28 1.383(5)
O9 C25 1.438(5)
O10 C30 1.326(4)
O11 C38 1.331(3)
O12 C40 1.361(4)
O12 C42 1.426(4)
N1 C8 1.270(4)
N1 C9 1.478(4)
N2 C11 1.276(4)
N2 C10 1.483(5)
N3 C19 1.146(3)
N4 C20 1.149(3)
N5 C21 1.139(4)
N6 C22 1.146(4)
N7 C23 1.146(4)
N8 C24 1.145(4)
N9 C32 1.270(8)
N9 C33 1.465(8)
N10 C35 1.272(6)
N10 C34 1.469(7)
N11 C43 1.147(3)
N12 C44 1.144(4)
N13 C45 1.141(4)
N14 C46 1.145(3)
N15 C47 1.149(4)
N16 C48 1.146(4)
C2 C4 1.384(4)
C2 C3 1.397(5)
C3 C5 1.359(5)
C4 C6 1.402(4)
C5 C7 1.407(4)
C6 C7 1.406(4)
C7 C8 1.454(5)
C9 C10 1.479(6)
C11 C12 1.442(5)
C12 C14 1.404(4)
C12 C13 1.409(4)
C13 C15 1.349(6)
C14 C16 1.403(4)
C15 C17 1.399(6)
C16 C17 1.377(4)
C26 C28 1.377(5)
C26 C27 1.423(10)
C27 C29 1.347(11)
C28 C30 1.403(6)
C29 C31 1.399(8)
C30 C31 1.405(5)
C31 C32 1.446(8)
C33 C34 1.386(11)
C35 C36 1.432(7)
C36 C37 1.413(6)
C36 C38 1.413(4)
C37 C39 1.350(8)
C38 C40 1.397(5)
C39 C41 1.382(7)
C40 C41 1.382(4)
